data_7108428
loop_
_publ_author_name
'Prasad Ganji'
'Hasim Ibrahim'

_publ_section_title
;
 The first asymmetric ring-expansion carbonylation of meso-epoxides
;
_journal_name_full Chem.Commun.
_journal_page_first 10138
_journal_paper_doi 10.1039/c2cc35596e
_journal_volume 48
_journal_year 2012
_chemical_formula_moiety 'C16 H21 N O2'
_chemical_formula_sum 'C16 H21 N O2'
_chemical_formula_weight 259.34
_chemical_name_systematic
;
?
;
_space_group_IT_number 14
_symmetry_cell_setting monoclinic
_symmetry_space_group_name_Hall '-P 2yn'
_symmetry_space_group_name_H-M 'P 1 21/n 1'
_atom_sites_solution_hydrogens difmap
_atom_sites_solution_primary direct
_atom_sites_solution_secondary difmap
_audit_creation_method SHELXL-97
_cell_angle_alpha 90.00
_cell_angle_beta 101.3548(6)
_cell_angle_gamma 90.00
_cell_formula_units_Z 4
_cell_length_a 16.6351(1)
_cell_length_b 4.84961(3)
_cell_length_c 17.4700(1)
_cell_measurement_reflns_used 22796
_cell_measurement_temperature 100(2)
_cell_measurement_theta_max 76.8072
_cell_measurement_theta_min 3.3510
_cell_volume 1381.784(15)
_computing_cell_refinement
;
CrysAlisPro, Oxford Diffraction Ltd.,
Version 1.171.34.36 (release 02-08-2010 CrysAlis171 .NET)
(compiled Aug 2 2010,13:00:58)
;
_computing_data_collection
;
CrysAlisPro, Oxford Diffraction Ltd.,
Version 1.171.34.36 (release 02-08-2010 CrysAlis171 .NET)
(compiled Aug 2 2010,13:00:58)
;
_computing_data_reduction
;
CrysAlisPro, Oxford Diffraction Ltd.,
Version 1.171.34.36 (release 02-08-2010 CrysAlis171 .NET)
(compiled Aug 2 2010,13:00:58)
;
_computing_structure_refinement 'SHELXL-97 (Sheldrick, 2008)'
_computing_structure_solution 'SHELXS-97 (Sheldrick, 2008)'
_diffrn_ambient_temperature 100(2)
_diffrn_detector_area_resol_mean 10.3196
_diffrn_measured_fraction_theta_full 0.997
_diffrn_measured_fraction_theta_max 0.997
_diffrn_measurement_device_type 'SuperNova, Dual, Cu at zero, Atlas'
_diffrn_measurement_method '\w scans'
_diffrn_radiation_monochromator mirror
_diffrn_radiation_source 'SuperNova (Cu) X-ray Source'
_diffrn_radiation_type CuK\a
_diffrn_radiation_wavelength 1.54184
_diffrn_reflns_av_R_equivalents 0.0173
_diffrn_reflns_av_sigmaI/netI 0.0081
_diffrn_reflns_limit_h_max 20
_diffrn_reflns_limit_h_min -19
_diffrn_reflns_limit_k_max 6
_diffrn_reflns_limit_k_min -6
_diffrn_reflns_limit_l_max 22
_diffrn_reflns_limit_l_min -22
_diffrn_reflns_number 27284
_diffrn_reflns_theta_full 77.01
_diffrn_reflns_theta_max 77.01
_diffrn_reflns_theta_min 3.35
_exptl_absorpt_coefficient_mu 0.646
_exptl_absorpt_correction_T_max 0.925
_exptl_absorpt_correction_T_min 0.872
_exptl_absorpt_correction_type analytical
_exptl_absorpt_process_details
;
CrysAlisPro, Oxford Diffraction Ltd.,
Version 1.171.34.36 (release 02-08-2010 CrysAlis171 .NET)
(compiled Aug 2 2010,13:00:58)
Analytical numeric absorption correction using a multifaceted crystal
model based on expressions derived by R.C. Clark & J.S. Reid.
(Clark, R. C. & Reid, J. S. (1995). Acta Cryst. A51, 887-897)
;
_exptl_crystal_colour colourless
_exptl_crystal_density_diffrn 1.247
_exptl_crystal_density_method 'not measured'
_exptl_crystal_description block
_exptl_crystal_F_000 560
_exptl_crystal_size_max 0.2805
_exptl_crystal_size_mid 0.2650
_exptl_crystal_size_min 0.1970
_refine_diff_density_max 0.300
_refine_diff_density_min -0.164
_refine_diff_density_rms 0.032
_refine_ls_extinction_coef 0.0041(4)
_refine_ls_extinction_expression Fc^*^=kFc[1+0.001xFc^2^\l^3^/sin(2\q)]^-1/4^
_refine_ls_extinction_method SHELXL
_refine_ls_goodness_of_fit_ref 1.019
_refine_ls_hydrogen_treatment refall
_refine_ls_matrix_type full
_refine_ls_number_parameters 257
_refine_ls_number_reflns 2897
_refine_ls_number_restraints 0
_refine_ls_restrained_S_all 1.019
_refine_ls_R_factor_all 0.0323
_refine_ls_R_factor_gt 0.0320
_refine_ls_shift/su_max 0.001
_refine_ls_shift/su_mean 0.000
_refine_ls_structure_factor_coef Fsqd
_refine_ls_weighting_details 'calc w=1/[\s^2^(Fo^2^)+(0.0362P)^2^+0.5572P] where P=(Fo^2^+2Fc^2^)/3'
_refine_ls_weighting_scheme calc
_refine_ls_wR_factor_gt 0.0791
_refine_ls_wR_factor_ref 0.0793
_reflns_number_gt 2858
_reflns_number_total 2897
_reflns_threshold_expression I>2\s(I)
_cod_data_source_file c2cc35596e.txt
_cod_data_source_block has30
_cod_original_cell_volume 1381.784(14)
_cod_original_sg_symbol_H-M 'P 21/n'
_cod_database_code 7108428

loop_
_symmetry_equiv_pos_as_xyz
'x, y, z'
'-x+1/2, y+1/2, -z+1/2'
'-x, -y, -z'
'x-1/2, -y-1/2, z-1/2'

loop_
_atom_site_label
_atom_site_type_symbol
_atom_site_fract_x
_atom_site_fract_y
_atom_site_fract_z
_atom_site_U_iso_or_equiv
_atom_site_adp_type
_atom_site_occupancy
_atom_site_symmetry_multiplicity
_atom_site_calc_flag
C1 C 0.27338(5) 0.84016(19) 0.36611(5) 0.01527(19) Uani 1 1 d
H1 H 0.2729(7) 1.024(3) 0.3926(7) 0.017(3) Uiso 1 1 d
O1 O 0.24836(4) 0.90021(14) 0.28437(4) 0.01782(16) Uani 1 1 d
H1O1 H 0.2439(9) 0.741(3) 0.2600(9) 0.043(4) Uiso 1 1 d
C2 C 0.20746(6) 0.6508(2) 0.38706(5) 0.0198(2) Uani 1 1 d
H2A H 0.1554(8) 0.757(3) 0.3740(7) 0.027(3) Uiso 1 1 d
H2B H 0.2020(7) 0.488(3) 0.3514(7) 0.025(3) Uiso 1 1 d
C3 C 0.22034(6) 0.5458(2) 0.47133(6) 0.0239(2) Uani 1 1 d
H3A H 0.2641(8) 0.403(3) 0.4808(7) 0.026(3) Uiso 1 1 d
H3B H 0.1683(9) 0.446(3) 0.4775(8) 0.036(4) Uiso 1 1 d
C4 C 0.24176(7) 0.7720(2) 0.53039(6) 0.0267(2) Uani 1 1 d
H4 H 0.1963(9) 0.876(3) 0.5442(8) 0.038(4) Uiso 1 1 d
C5 C 0.31853(8) 0.8423(2) 0.56002(6) 0.0290(2) Uani 1 1 d
H5 H 0.3287(9) 0.996(3) 0.5958(9) 0.043(4) Uiso 1 1 d
C6 C 0.39269(7) 0.7045(2) 0.53951(6) 0.0288(2) Uani 1 1 d
H6A H 0.3847(7) 0.501(3) 0.5344(7) 0.025(3) Uiso 1 1 d
H6B H 0.4400(9) 0.736(3) 0.5826(9) 0.042(4) Uiso 1 1 d
C7 C 0.41473(6) 0.8125(2) 0.46361(6) 0.0237(2) Uani 1 1 d
H7A H 0.4154(8) 1.021(3) 0.4660(7) 0.029(3) Uiso 1 1 d
H7B H 0.4722(8) 0.748(3) 0.4622(7) 0.029(3) Uiso 1 1 d
C8 C 0.36219(5) 0.72714(18) 0.38416(5) 0.01605(19) Uani 1 1 d
H8 H 0.3620(7) 0.524(3) 0.3784(7) 0.019(3) Uiso 1 1 d
C9 C 0.40760(5) 0.85023(19) 0.32415(5) 0.01731(19) Uani 1 1 d
O2 O 0.41864(4) 1.10196(14) 0.32110(4) 0.02332(17) Uani 1 1 d
N N 0.43681(5) 0.67202(17) 0.27793(5) 0.01984(18) Uani 1 1 d
H1N H 0.4266(8) 0.498(3) 0.2815(7) 0.027(3) Uiso 1 1 d
C10 C 0.47875(7) 0.7690(2) 0.21699(7) 0.0282(2) Uani 1 1 d
H10A H 0.5098(9) 0.932(3) 0.2382(8) 0.037(4) Uiso 1 1 d
H10B H 0.4373(9) 0.824(3) 0.1690(9) 0.040(4) Uiso 1 1 d
C11 C 0.53567(6) 0.5542(2) 0.19541(6) 0.0204(2) Uani 1 1 d
C12 C 0.52024(6) 0.4359(2) 0.12146(6) 0.0244(2) Uani 1 1 d
H12 H 0.4714(8) 0.492(3) 0.0837(8) 0.032(3) Uiso 1 1 d
C13 C 0.57331(7) 0.2405(2) 0.10092(6) 0.0273(2) Uani 1 1 d
H13 H 0.5604(8) 0.157(3) 0.0484(8) 0.038(4) Uiso 1 1 d
C14 C 0.64270(7) 0.1625(2) 0.15402(6) 0.0268(2) Uani 1 1 d
H14 H 0.6795(8) 0.025(3) 0.1403(8) 0.037(4) Uiso 1 1 d
C15 C 0.65865(6) 0.2785(2) 0.22791(6) 0.0253(2) Uani 1 1 d
H15 H 0.7071(8) 0.222(3) 0.2666(8) 0.036(4) Uiso 1 1 d
C16 C 0.60553(6) 0.4728(2) 0.24848(6) 0.0226(2) Uani 1 1 d
H16 H 0.6167(8) 0.554(3) 0.3006(8) 0.032(3) Uiso 1 1 d

loop_
_atom_site_aniso_label
_atom_site_aniso_U_11
_atom_site_aniso_U_22
_atom_site_aniso_U_33
_atom_site_aniso_U_23
_atom_site_aniso_U_13
_atom_site_aniso_U_12
C1 0.0178(4) 0.0151(4) 0.0135(4) -0.0001(3) 0.0045(3) 0.0013(3)
O1 0.0233(3) 0.0153(3) 0.0145(3) 0.0006(3) 0.0027(2) 0.0001(3)
C2 0.0173(4) 0.0221(5) 0.0212(5) 0.0009(4) 0.0067(3) -0.0005(4)
C3 0.0280(5) 0.0233(5) 0.0231(5) 0.0028(4) 0.0115(4) -0.0027(4)
C4 0.0404(6) 0.0233(5) 0.0209(5) 0.0031(4) 0.0171(4) 0.0045(4)
C5 0.0510(7) 0.0224(5) 0.0150(4) -0.0007(4) 0.0095(4) -0.0031(5)
C6 0.0323(5) 0.0314(6) 0.0199(5) 0.0037(4) -0.0018(4) -0.0021(4)
C7 0.0213(5) 0.0253(5) 0.0228(5) 0.0014(4) 0.0001(4) -0.0022(4)
C8 0.0166(4) 0.0138(4) 0.0185(4) 0.0010(3) 0.0054(3) 0.0007(3)
C9 0.0149(4) 0.0144(4) 0.0232(4) 0.0019(3) 0.0051(3) 0.0006(3)
O2 0.0264(4) 0.0128(3) 0.0336(4) 0.0015(3) 0.0130(3) -0.0010(3)
N 0.0220(4) 0.0130(4) 0.0283(4) 0.0032(3) 0.0144(3) 0.0008(3)
C10 0.0321(5) 0.0217(5) 0.0374(6) 0.0099(4) 0.0233(5) 0.0077(4)
C11 0.0210(4) 0.0174(4) 0.0265(5) 0.0055(4) 0.0135(4) 0.0010(4)
C12 0.0208(5) 0.0291(5) 0.0245(5) 0.0061(4) 0.0073(4) -0.0014(4)
C13 0.0328(5) 0.0295(5) 0.0228(5) -0.0033(4) 0.0132(4) -0.0043(4)
C14 0.0287(5) 0.0235(5) 0.0335(5) 0.0006(4) 0.0188(4) 0.0045(4)
C15 0.0205(5) 0.0271(5) 0.0295(5) 0.0045(4) 0.0079(4) 0.0034(4)
C16 0.0259(5) 0.0218(5) 0.0218(5) -0.0007(4) 0.0085(4) -0.0003(4)

loop_
_atom_type_symbol
_atom_type_description
_atom_type_scat_dispersion_real
_atom_type_scat_dispersion_imag
_atom_type_scat_source
C C 0.0181 0.0091 'International Tables Vol C Tables 4.2.6.8 and 6.1.1.4'
H H 0.0000 0.0000 'International Tables Vol C Tables 4.2.6.8 and 6.1.1.4'
N N 0.0311 0.0180 'International Tables Vol C Tables 4.2.6.8 and 6.1.1.4'
O O 0.0492 0.0322 'International Tables Vol C Tables 4.2.6.8 and 6.1.1.4'

loop_
_geom_angle_atom_site_label_1
_geom_angle_atom_site_label_2
_geom_angle_atom_site_label_3
_geom_angle
O1 C1 C2 106.18(7)
O1 C1 C8 110.63(7)
C2 C1 C8 116.04(7)
O1 C1 H1 104.5(6)
C2 C1 H1 110.6(6)
C8 C1 H1 108.3(6)
C1 O1 H1O1 106.5(10)
C1 C2 C3 117.29(8)
C1 C2 H2A 105.6(7)
C3 C2 H2A 110.0(7)
C1 C2 H2B 107.9(7)
C3 C2 H2B 108.3(7)
H2A C2 H2B 107.3(10)
C4 C3 C2 112.76(8)
C4 C3 H3A 109.1(7)
C2 C3 H3A 110.5(7)
C4 C3 H3B 111.6(8)
C2 C3 H3B 107.4(8)
H3A C3 H3B 105.2(11)
C5 C4 C3 122.48(10)
C5 C4 H4 120.2(8)
C3 C4 H4 117.2(8)
C4 C5 C6 124.36(10)
C4 C5 H5 118.9(9)
C6 C5 H5 116.7(9)
C5 C6 C7 113.55(9)
C5 C6 H6A 111.1(7)
C7 C6 H6A 108.1(7)
C5 C6 H6B 108.5(9)
C7 C6 H6B 108.3(9)
H6A C6 H6B 107.0(11)
C6 C7 C8 119.70(8)
C6 C7 H7A 108.0(7)
C8 C7 H7A 107.7(7)
C6 C7 H7B 107.7(7)
C8 C7 H7B 105.4(7)
H7A C7 H7B 107.9(10)
C9 C8 C7 104.06(7)
C9 C8 C1 107.60(7)
C7 C8 C1 115.88(8)
C9 C8 H8 108.2(7)
C7 C8 H8 110.4(7)
C1 C8 H8 110.3(7)
O2 C9 N 122.47(9)
O2 C9 C8 120.82(8)
N C9 C8 116.67(8)
C9 N C10 120.95(8)
C9 N H1N 119.1(9)
C10 N H1N 119.7(9)
N C10 C11 111.98(8)
N C10 H10A 106.1(8)
C11 C10 H10A 110.2(8)
N C10 H10B 110.0(8)
C11 C10 H10B 109.5(8)
H10A C10 H10B 109.0(12)
C12 C11 C16 118.58(9)
C12 C11 C10 120.55(9)
C16 C11 C10 120.87(9)
C13 C12 C11 120.73(9)
C13 C12 H12 120.1(8)
C11 C12 H12 119.2(8)
C14 C13 C12 120.12(10)
C14 C13 H13 120.7(8)
C12 C13 H13 119.2(8)
C13 C14 C15 119.68(10)
C13 C14 H14 120.5(8)
C15 C14 H14 119.8(8)
C14 C15 C16 120.19(10)
C14 C15 H15 120.5(8)
C16 C15 H15 119.3(8)
C15 C16 C11 120.71(9)
C15 C16 H16 120.1(8)
C11 C16 H16 119.2(8)

loop_
_geom_bond_atom_site_label_1
_geom_bond_atom_site_label_2
_geom_bond_distance
C1 O1 1.4364(10)
C1 C2 1.5289(12)
C1 C8 1.5488(12)
C1 H1 1.004(12)
O1 H1O1 0.878(17)
C2 C3 1.5326(13)
C2 H2A 0.994(13)
C2 H2B 1.001(13)
C3 C4 1.5004(15)
C3 H3A 0.995(13)
C3 H3B 1.016(14)
C4 C5 1.3246(17)
C4 H4 0.978(15)
C5 C6 1.5072(17)
C5 H5 0.967(16)
C6 C7 1.5358(14)
C6 H6A 0.999(13)
C6 H6B 0.988(15)
C7 C8 1.5440(13)
C7 H7A 1.013(14)
C7 H7B 1.010(13)
C8 C9 1.5291(12)
C8 H8 0.988(13)
C9 O2 1.2372(12)
C9 N 1.3377(12)
N C10 1.4608(12)
N H1N 0.864(15)
C10 C11 1.5045(13)
C10 H10A 0.978(15)
C10 H10B 1.010(15)
C11 C12 1.3907(14)
C11 C16 1.3934(14)
C12 C13 1.3896(15)
C12 H12 0.979(14)
C13 C14 1.3836(16)
C13 H13 0.987(14)
C14 C15 1.3852(15)
C14 H14 0.967(15)
C15 C16 1.3866(14)
C15 H15 0.984(14)
C16 H16 0.976(14)

loop_
_geom_hbond_atom_site_label_D
_geom_hbond_atom_site_label_H
_geom_hbond_atom_site_label_A
_geom_hbond_distance_DH
_geom_hbond_distance_HA
_geom_hbond_distance_DA
_geom_hbond_angle_DHA
_geom_hbond_site_symmetry_A
N H1N O2 0.864(15) 2.056(15) 2.8970(11) 164.2(12) 1_545
O1 H1O1 O1 0.878(17) 1.840(17) 2.7111(6) 171.0(15) 2_545

loop_
_geom_torsion_atom_site_label_1
_geom_torsion_atom_site_label_2
_geom_torsion_atom_site_label_3
_geom_torsion_atom_site_label_4
_geom_torsion
O1 C1 C2 C3 178.03(8)
C8 C1 C2 C3 54.66(11)
C1 C2 C3 C4 49.12(12)
C2 C3 C4 C5 -91.75(12)
C3 C4 C5 C6 -0.86(16)
C4 C5 C6 C7 82.45(13)
C5 C6 C7 C8 -74.69(13)
C6 C7 C8 C9 -174.66(9)
C6 C7 C8 C1 67.44(12)
O1 C1 C8 C9 28.80(10)
C2 C1 C8 C9 149.81(8)
O1 C1 C8 C7 144.73(8)
C2 C1 C8 C7 -94.26(10)
C7 C8 C9 O2 -60.28(11)
C1 C8 C9 O2 63.20(11)
C7 C8 C9 N 117.35(9)
C1 C8 C9 N -119.17(9)
O2 C9 N C10 -4.43(15)
C8 C9 N C10 177.98(9)
C9 N C10 C11 156.12(9)
N C10 C11 C12 114.14(11)
N C10 C11 C16 -66.88(13)
C16 C11 C12 C13 0.03(15)
C10 C11 C12 C13 179.03(9)
C11 C12 C13 C14 -0.36(16)
C12 C13 C14 C15 0.48(16)
C13 C14 C15 C16 -0.26(16)
C14 C15 C16 C11 -0.07(15)
C12 C11 C16 C15 0.19(14)
C10 C11 C16 C15 -178.81(9)
